data_7158553
loop_
_publ_author_name
'BRAIA, Nabila'
'Merabet-Khelassi, Mounia'
'TOFFANO, martial'
'Guillot, R\'egis'
'Aribi-Zouioueche, Louisa'

_publ_section_title
;
 Access to valuable building blocks by regio-and enantioselective
 ring-opening of itaconic anhydride using lipase catalysis.
;
_journal_name_full 'Organic &amp; Biomolecular Chemistry'
_journal_paper_doi 10.1039/D2OB00047D
_journal_year 2022
_chemical_formula_moiety 'C7 H10 O4'
_chemical_formula_sum 'C7 H10 O4'
_chemical_formula_weight 158.15
_space_group_crystal_system triclinic
_space_group_IT_number 2
_space_group_name_Hall '-P 1'
_space_group_name_H-M_alt 'P -1'
_atom_sites_solution_hydrogens geom
_atom_sites_solution_primary difmap
_audit_creation_method SHELXL-2018/3
_audit_update_record
;
2021-06-08 deposited with the CCDC.	2022-03-03 downloaded from the CCDC.
;
_cell_angle_alpha 100.249(11)
_cell_angle_beta 91.298(12)
_cell_angle_gamma 98.547(11)
_cell_formula_units_Z 2
_cell_length_a 5.2698(10)
_cell_length_b 7.5782(14)
_cell_length_c 10.1856(19)
_cell_measurement_reflns_used 1527
_cell_measurement_temperature 100(1)
_cell_measurement_theta_max 24.66
_cell_measurement_theta_min 2.76
_cell_volume 395.33(13)
_computing_cell_refinement 'Bruker SAINT'
_computing_data_collection 'Bruker APEX3'
_computing_data_reduction 'Bruker SAINT'
_computing_structure_refinement 'SHELXL-2018/3 (Sheldrick, 2018)'
_computing_structure_solution 'SHELXS-97 (Sheldrick 2008)'
_diffrn_ambient_temperature 100(1)
_diffrn_measured_fraction_theta_full 1.000
_diffrn_measured_fraction_theta_max 0.998
_diffrn_measurement_device_type 'Bruker VENTURE PHOTON100 CMOS'
_diffrn_measurement_method '\f and \w scans'
_diffrn_radiation_type MoK\a
_diffrn_radiation_wavelength 0.71073
_diffrn_reflns_av_R_equivalents 0.3871
_diffrn_reflns_av_unetI/netI 0.2992
_diffrn_reflns_Laue_measured_fraction_full 1.000
_diffrn_reflns_Laue_measured_fraction_max 0.998
_diffrn_reflns_limit_h_max 7
_diffrn_reflns_limit_h_min -7
_diffrn_reflns_limit_k_max 10
_diffrn_reflns_limit_k_min -10
_diffrn_reflns_limit_l_max 14
_diffrn_reflns_limit_l_min -14
_diffrn_reflns_number 16345
_diffrn_reflns_point_group_measured_fraction_full 1.000
_diffrn_reflns_point_group_measured_fraction_max 0.998
_diffrn_reflns_theta_full 25.000
_diffrn_reflns_theta_max 30.594
_diffrn_reflns_theta_min 2.034
_exptl_absorpt_coefficient_mu 0.110
_exptl_absorpt_correction_T_max 0.9461
_exptl_absorpt_correction_T_min 0.8803
_exptl_absorpt_correction_type multi-scan
_exptl_absorpt_process_details 'Bruker APEX3'
_exptl_crystal_colour colorless
_exptl_crystal_density_diffrn 1.329
_exptl_crystal_description plate
_exptl_crystal_F_000 168
_exptl_crystal_size_max 0.120
_exptl_crystal_size_mid 0.090
_exptl_crystal_size_min 0.020
_refine_diff_density_max 0.282
_refine_diff_density_min -0.353
_refine_diff_density_rms 0.077
_refine_ls_extinction_method none
_refine_ls_goodness_of_fit_ref 0.956
_refine_ls_hydrogen_treatment mixed
_refine_ls_matrix_type full
_refine_ls_number_parameters 103
_refine_ls_number_reflns 2434
_refine_ls_number_restraints 0
_refine_ls_restrained_S_all 0.956
_refine_ls_R_factor_all 0.2441
_refine_ls_R_factor_gt 0.0878
_refine_ls_shift/su_max 0.000
_refine_ls_shift/su_mean 0.000
_refine_ls_structure_factor_coef Fsqd
_refine_ls_weighting_details 'w=1/[\s^2^(Fo^2^)+(0.0601P)^2^] where P=(Fo^2^+2Fc^2^)/3'
_refine_ls_weighting_scheme calc
_refine_ls_wR_factor_gt 0.1304
_refine_ls_wR_factor_ref 0.1658
_reflns_Friedel_coverage 0.000
_reflns_number_gt 983
_reflns_number_total 2434
_reflns_threshold_expression 'I > 2\s(I)'
_cod_data_source_file d2ob00047d2.cif
_cod_data_source_block mo_v468GuillotICMMO
_cod_database_code 7158553
_shelx_space_group_comment
;
The symmetry employed for this shelxl refinement is uniquely defined
by the following loop, which should always be used as a source of
symmetry information in preference to the above space-group names.
They are only intended as comments.
;
_shelx_estimated_absorpt_t_min 0.991
_shelx_estimated_absorpt_t_max 0.997

loop_
_space_group_symop_operation_xyz
'x, y, z'
'-x, -y, -z'

loop_
_atom_site_label
_atom_site_type_symbol
_atom_site_fract_x
_atom_site_fract_y
_atom_site_fract_z
_atom_site_U_iso_or_equiv
_atom_site_adp_type
_atom_site_occupancy
_atom_site_site_symmetry_order
_atom_site_calc_flag
_atom_site_refinement_flags_posn
_atom_site_refinement_flags_adp
_atom_site_refinement_flags_occupancy
_atom_site_disorder_assembly
_atom_site_disorder_group
C1 C 0.2952(5) 0.6234(4) 0.9301(3) 0.0147(7) Uani 1 1 d . . . . .
C2 C 0.5240(5) 0.7177(4) 0.8747(3) 0.0149(7) Uani 1 1 d . . . . .
C3 C 0.5352(5) 0.6721(4) 0.7251(3) 0.0173(7) Uani 1 1 d . . . . .
H3A H 0.522283 0.538900 0.697270 0.021 Uiso 1 1 calc R U . . .
H3B H 0.703272 0.728575 0.698491 0.021 Uiso 1 1 calc R U . . .
C4 C 0.3233(5) 0.7367(4) 0.6536(3) 0.0160(7) Uani 1 1 d . . . . .
C5 C 0.7022(6) 0.8315(4) 0.9525(3) 0.0242(8) Uani 1 1 d . . . . .
H5A H 0.685942 0.854810 1.046423 0.029 Uiso 1 1 calc R U . . .
H5B H 0.846959 0.890227 0.914583 0.029 Uiso 1 1 calc R U . . .
C6 C 0.1146(6) 0.7118(4) 0.4386(3) 0.0210(7) Uani 1 1 d . . . . .
H6A H -0.036659 0.734362 0.491272 0.025 Uiso 1 1 calc R U . . .
H6B H 0.058562 0.609661 0.363706 0.025 Uiso 1 1 calc R U . . .
C7 C 0.2164(6) 0.8787(4) 0.3838(3) 0.0267(8) Uani 1 1 d . . . . .
H7A H 0.370614 0.858407 0.334960 0.040 Uiso 1 1 calc R U . . .
H7B H 0.259703 0.982113 0.457644 0.040 Uiso 1 1 calc R U . . .
H7C H 0.085185 0.904448 0.323264 0.040 Uiso 1 1 calc R U . . .
O1 O 0.2735(4) 0.6749(3) 1.06021(18) 0.0230(6) Uani 1 1 d . . . . .
H1 H 0.112(6) 0.615(4) 1.0862(10) 0.035 Uiso 1 1 calc R U . . .
O2 O 0.1426(4) 0.5056(3) 0.85999(18) 0.0206(5) Uani 1 1 d . . . . .
O3 O 0.1849(4) 0.8393(3) 0.70494(19) 0.0217(5) Uani 1 1 d . . . . .
O4 O 0.3094(4) 0.6630(3) 0.52290(18) 0.0207(5) Uani 1 1 d . . . . .

loop_
_atom_site_aniso_label
_atom_site_aniso_U_11
_atom_site_aniso_U_22
_atom_site_aniso_U_33
_atom_site_aniso_U_23
_atom_site_aniso_U_13
_atom_site_aniso_U_12
C1 0.0154(16) 0.0186(16) 0.0118(15) 0.0067(13) -0.0018(13) 0.0034(13)
C2 0.0149(16) 0.0182(16) 0.0153(15) 0.0097(13) 0.0027(12) 0.0058(13)
C3 0.0116(16) 0.0253(18) 0.0186(16) 0.0101(14) 0.0047(13) 0.0064(13)
C4 0.0179(16) 0.0158(17) 0.0152(16) 0.0084(13) 0.0039(13) -0.0013(13)
C5 0.0222(18) 0.0291(19) 0.0220(17) 0.0084(15) 0.0041(14) 0.0014(15)
C6 0.0211(17) 0.0277(19) 0.0156(16) 0.0072(14) -0.0045(13) 0.0046(14)
C7 0.033(2) 0.0277(19) 0.0236(18) 0.0120(15) 0.0008(14) 0.0082(15)
O1 0.0197(12) 0.0335(14) 0.0145(11) 0.0086(10) 0.0022(9) -0.0058(10)
O2 0.0213(12) 0.0282(12) 0.0117(10) 0.0076(9) -0.0004(9) -0.0024(10)
O3 0.0224(12) 0.0284(12) 0.0187(11) 0.0088(10) 0.0058(9) 0.0119(10)
O4 0.0227(12) 0.0273(13) 0.0146(11) 0.0086(10) -0.0024(9) 0.0064(10)

loop_
_atom_type_symbol
_atom_type_description
_atom_type_scat_dispersion_real
_atom_type_scat_dispersion_imag
_atom_type_scat_source
C C 0.0031 0.0016 'International Tables Vol C Tables 4.2.6.8 and 6.1.1.4'
H H 0.0000 0.0000 'International Tables Vol C Tables 4.2.6.8 and 6.1.1.4'
O O 0.0109 0.0061 'International Tables Vol C Tables 4.2.6.8 and 6.1.1.4'

loop_
_geom_angle_atom_site_label_1
_geom_angle_atom_site_label_2
_geom_angle_atom_site_label_3
_geom_angle
_geom_angle_site_symmetry_1
_geom_angle_site_symmetry_3
_geom_angle_publ_flag
O2 C1 O1 123.4(2) . . ?
O2 C1 C2 121.6(2) . . ?
O1 C1 C2 115.0(2) . . ?
C5 C2 C1 121.6(3) . . ?
C5 C2 C3 123.5(2) . . ?
C1 C2 C3 114.9(2) . . ?
C2 C3 C4 112.3(2) . . ?
C2 C3 H3A 109.1 . . ?
C4 C3 H3A 109.1 . . ?
C2 C3 H3B 109.1 . . ?
C4 C3 H3B 109.1 . . ?
H3A C3 H3B 107.9 . . ?
O3 C4 O4 124.4(3) . . ?
O3 C4 C3 125.5(3) . . ?
O4 C4 C3 110.1(2) . . ?
C2 C5 H5A 120.0 . . ?
C2 C5 H5B 120.0 . . ?
H5A C5 H5B 120.0 . . ?
O4 C6 C7 111.1(2) . . ?
O4 C6 H6A 109.4 . . ?
C7 C6 H6A 109.4 . . ?
O4 C6 H6B 109.4 . . ?
C7 C6 H6B 109.4 . . ?
H6A C6 H6B 108.0 . . ?
C6 C7 H7A 109.5 . . ?
C6 C7 H7B 109.5 . . ?
H7A C7 H7B 109.5 . . ?
C6 C7 H7C 109.5 . . ?
H7A C7 H7C 109.5 . . ?
H7B C7 H7C 109.5 . . ?
C1 O1 H1 109.5 . . ?
C4 O4 C6 117.4(2) . . ?

loop_
_geom_bond_atom_site_label_1
_geom_bond_atom_site_label_2
_geom_bond_distance
_geom_bond_site_symmetry_2
_geom_bond_publ_flag
C1 O2 1.219(3) . ?
C1 O1 1.325(3) . ?
C1 C2 1.484(4) . ?
C2 C5 1.317(4) . ?
C2 C3 1.506(4) . ?
C3 C4 1.507(4) . ?
C3 H3A 0.9900 . ?
C3 H3B 0.9900 . ?
C4 O3 1.204(3) . ?
C4 O4 1.345(3) . ?
C5 H5A 0.9500 . ?
C5 H5B 0.9500 . ?
C6 O4 1.454(3) . ?
C6 C7 1.504(4) . ?
C6 H6A 0.9900 . ?
C6 H6B 0.9900 . ?
C7 H7A 0.9800 . ?
C7 H7B 0.9800 . ?
C7 H7C 0.9800 . ?
O1 H1 0.97(3) . ?
